data_1569080
loop_
_publ_author_name
'Beckett, Michael A.'
'Coles, Simon J.'
'Horton, Peter N.'
'Rixon, Thomas A.'

_publ_section_title
;
 Structural (XRD) Characterization and an Analysis of H-Bonding Motifs in
 Some Tetrahydroxidohexaoxidopentaborate(1-) Salts of <i>N</i>-Substituted
 Guanidinium Cations.
;
_journal_issue 7
_journal_name_full 'Molecules (Basel, Switzerland)'
_journal_page_first 3273
_journal_paper_doi 10.3390/molecules28073273
_journal_volume 28
_journal_year 2023
_chemical_formula_moiety 'B5 H4 O10, C H7 N4'
_chemical_formula_sum 'C H11 B5 N4 O10'
_chemical_formula_weight 293.19
_space_group_crystal_system triclinic
_space_group_IT_number 2
_space_group_name_Hall '-P 1'
_space_group_name_H-M_alt 'P -1'
_atom_sites_solution_hydrogens difmap
_atom_sites_solution_primary dual
_audit_creation_date 2019-05-10
_audit_creation_method
;
Olex2 1.2
(compiled 2018.05.29 svn.r3508 for OlexSys, GUI svn.r5506)
;
_cell_angle_alpha 93.906(2)
_cell_angle_beta 98.470(2)
_cell_angle_gamma 96.457(2)
_cell_formula_units_Z 2
_cell_length_a 7.4870(2)
_cell_length_b 8.5076(2)
_cell_length_c 9.6502(2)
_cell_measurement_reflns_used 10327
_cell_measurement_temperature 100(2)
_cell_measurement_theta_max 69.9980
_cell_measurement_theta_min 4.5920
_cell_volume 601.88(3)
_computing_cell_refinement 'CrysAlisPro 1.171.40.45a (Rigaku OD, 2019)'
_computing_data_collection 'CrysAlisPro 1.171.40.45a (Rigaku OD, 2019)'
_computing_data_reduction 'CrysAlisPro 1.171.40.45a (Rigaku OD, 2019)'
_computing_molecular_graphics 'Olex2 (Dolomanov et al., 2009)'
_computing_publication_material 'Olex2 (Dolomanov et al., 2009)'
_computing_structure_refinement 'ShelXL (Sheldrick, 2015)'
_computing_structure_solution 'ShelXT (Sheldrick, 2015)'
_diffrn_ambient_environment N~2~
_diffrn_ambient_temperature 100(2)
_diffrn_detector 'hybrid pixel detector'
_diffrn_detector_area_resol_mean 10
_diffrn_detector_dtime 0.000
_diffrn_detector_type 'Rigaku, HyPix 6000'
_diffrn_measured_fraction_theta_full 0.980
_diffrn_measured_fraction_theta_max 0.979
_diffrn_measurement_details
;
List of Runs (angles in degrees, time in seconds):

  # Type    Start    End  Width  t~exp~   \w     \q     \k     \f   Frames
--------------------------------------------------------------------------
  1  \w    -84.00  94.00   0.50    0.50    --    5.00   0.00-150.00  356
  2  \w   -142.00  37.00   0.50    0.50    --  -52.30  49.00-150.00  358
  3  \w   -179.00  -1.00   0.50    0.50    --  -90.00  58.00  78.55  356
  4  \w   -179.00  -1.00   0.50    0.50    --  -90.00  30.00 -60.00  356
  5  \w   -179.00  -1.00   0.50    0.50    --  -90.00  58.00-121.25  356
  6  \w   -179.00  -1.00   0.50    0.50    --  -90.00  39.00-180.00  356
  7  \w   -179.00  -1.00   0.50    0.50    --  -90.00  58.00  32.12  356
  8  \w   -179.00  -1.00   0.50    0.50    --  -90.00  59.00 157.84  356
  9  \w   -179.00  -1.00   0.50    0.50    --  -90.00  20.00 120.00  356
 10  \w   -179.00  -1.00   0.50    0.50    --  -90.00  59.00 -63.81  356
 11  \w   -179.00  -1.00   0.50    0.50    --  -90.00  20.00 120.00  356
 12  \w   -179.00  -1.00   0.50    0.50    --  -90.00  49.00 120.00  356
 13  \w   -179.00  -1.00   0.50    0.50    --  -90.00  57.00 -42.40  356
 14  \w   -142.00  37.00   0.50    0.50    --  -52.30  59.00  90.00  358
 15  \w   -142.00  37.00   0.50    0.50    --  -52.30  59.00   0.00  358
;
_diffrn_measurement_device 'four-circle diffractometer'
_diffrn_measurement_device_details 'Rigaku, AFC11 quarter \c goniometer'
_diffrn_measurement_device_type
'Rigaku 007HF equipped with Varimax confocal mirrors and an AFC11 goniometer and HyPix 6000 detector'
_diffrn_measurement_method 'profile data from \w-scans'
_diffrn_measurement_specimen_support 'MiTeGen loops'
_diffrn_orient_matrix_type 'CrysAlisPro convention (1999,Acta A55,543-557)'
_diffrn_orient_matrix_UB_11 -0.0145828000
_diffrn_orient_matrix_UB_12 -0.1190699000
_diffrn_orient_matrix_UB_13 -0.1299896000
_diffrn_orient_matrix_UB_21 0.1212140000
_diffrn_orient_matrix_UB_22 0.1209234000
_diffrn_orient_matrix_UB_23 -0.0682024000
_diffrn_orient_matrix_UB_31 0.1704391000
_diffrn_orient_matrix_UB_32 -0.0682556000
_diffrn_orient_matrix_UB_33 0.0685294000
_diffrn_radiation_collimation 'Varimax focusing mirrors'
_diffrn_radiation_monochromator mirror
_diffrn_radiation_probe x-ray
_diffrn_radiation_type CuK\a
_diffrn_radiation_wavelength 1.54178
_diffrn_radiation_wavelength_determination fundamental
_diffrn_reflns_av_R_equivalents 0.0404
_diffrn_reflns_av_unetI/netI 0.0185
_diffrn_reflns_Laue_measured_fraction_full 0.980
_diffrn_reflns_Laue_measured_fraction_max 0.979
_diffrn_reflns_limit_h_max 9
_diffrn_reflns_limit_h_min -8
_diffrn_reflns_limit_k_max 10
_diffrn_reflns_limit_k_min -10
_diffrn_reflns_limit_l_max 11
_diffrn_reflns_limit_l_min -11
_diffrn_reflns_number 11885
_diffrn_reflns_point_group_measured_fraction_full 0.980
_diffrn_reflns_point_group_measured_fraction_max 0.979
_diffrn_reflns_theta_full 67.679
_diffrn_reflns_theta_max 68.215
_diffrn_reflns_theta_min 4.650
_diffrn_source 'Rotating anode'
_diffrn_source_current 30.0
_diffrn_source_power 1.2
_diffrn_source_target Cu
_diffrn_source_type 'Rigaku 007 HF'
_diffrn_source_voltage 40.0
_exptl_absorpt_coefficient_mu 1.341
_exptl_absorpt_correction_T_max 1.00000
_exptl_absorpt_correction_T_min 0.80138
_exptl_absorpt_correction_type multi-scan
_exptl_absorpt_process_details
;
CrysAlisPro 1.171.40.45a (Rigaku Oxford Diffraction, 2019)
Empirical absorption correction using spherical harmonics,
 implemented in SCALE3 ABSPACK scaling algorithm.
;
_exptl_crystal_colour colourless
_exptl_crystal_colour_primary colourless
_exptl_crystal_density_diffrn 1.618
_exptl_crystal_description block
_exptl_crystal_F_000 300
_exptl_crystal_recrystallization_method 'The material was recrystallised from water'
_exptl_crystal_size_max 0.25
_exptl_crystal_size_mid 0.09
_exptl_crystal_size_min 0.04
_refine_diff_density_max 0.201
_refine_diff_density_min -0.236
_refine_diff_density_rms 0.041
_refine_ls_extinction_method none
_refine_ls_goodness_of_fit_ref 1.040
_refine_ls_hydrogen_treatment refall
_refine_ls_matrix_type full
_refine_ls_number_parameters 225
_refine_ls_number_reflns 2142
_refine_ls_number_restraints 0
_refine_ls_restrained_S_all 1.040
_refine_ls_R_factor_all 0.0302
_refine_ls_R_factor_gt 0.0294
_refine_ls_shift/su_max 0.001
_refine_ls_shift/su_mean 0.000
_refine_ls_structure_factor_coef Fsqd
_refine_ls_weighting_details 'w=1/[\s^2^(Fo^2^)+(0.0536P)^2^+0.1484P] where P=(Fo^2^+2Fc^2^)/3'
_refine_ls_weighting_scheme calc
_refine_ls_wR_factor_gt 0.0818
_refine_ls_wR_factor_ref 0.0827
_reflns_Friedel_coverage 0.000
_reflns_number_gt 2060
_reflns_number_total 2142
_reflns_threshold_expression 'I > 2\s(I)'
_cod_data_source_file MAB2.cif
_cod_data_source_block MAB2
_cod_database_code 1569080
_shelx_shelxl_version_number 2018/3
_chemical_oxdiff_formula CH11N4B5O10
_chemical_oxdiff_usercomment MAB/TR/AmGuanB5
_shelx_space_group_comment
;
The symmetry employed for this shelxl refinement is uniquely defined
by the following loop, which should always be used as a source of
symmetry information in preference to the above space-group names.
They are only intended as comments.
;
_shelx_estimated_absorpt_t_max 0.948
_shelx_estimated_absorpt_t_min 0.730
_reflns_odcompleteness_completeness 97.90
_reflns_odcompleteness_iscentric 1
_reflns_odcompleteness_theta 68.13
_olex2_refinement_description
;
;
_olex2_diffrn_ambient_temperature_device 'Oxford Cryosystems'
_olex2_exptl_crystal_mounting_method 'The crystal was mounted on a MITIGEN holder in perfluoroether oil'
_olex2_submission_original_sample_id 'MAB/TR/AmGuan B5'
_olex2_submission_special_instructions 'No special instructions were received'
_oxdiff_exptl_absorpt_empirical_details
;
Empirical correction (ABSPACK) includes:
- Absorption correction using spherical harmonics
- Frame scaling
;
_oxdiff_exptl_absorpt_empirical_full_max 1.884
_oxdiff_exptl_absorpt_empirical_full_min 0.760

loop_
_space_group_symop_operation_xyz
'x, y, z'
'-x, -y, -z'

loop_
_atom_site_label
_atom_site_type_symbol
_atom_site_fract_x
_atom_site_fract_y
_atom_site_fract_z
_atom_site_U_iso_or_equiv
_atom_site_adp_type
_atom_site_occupancy
_atom_site_site_symmetry_order
_atom_site_calc_flag
_atom_site_refinement_flags_posn
_atom_site_refinement_flags_adp
_atom_site_refinement_flags_occupancy
_atom_site_disorder_assembly
_atom_site_disorder_group
O1 O 0.39118(10) 0.56582(9) 0.85181(8) 0.0193(2) Uani 1 1 d . . . . .
O2 O 0.40336(11) 0.39183(9) 0.64923(8) 0.0205(2) Uani 1 1 d . . . . .
O3 O 0.15065(10) 0.53846(9) 0.65123(8) 0.0184(2) Uani 1 1 d . . . . .
O4 O 0.26646(10) 0.79546(9) 0.76170(8) 0.0186(2) Uani 1 1 d . . . . .
O5 O 0.09714(11) 0.88397(9) 0.93609(8) 0.0203(2) Uani 1 1 d . . . . .
O6 O 0.09227(10) 0.60607(9) 0.88369(8) 0.0183(2) Uani 1 1 d . . . . .
O7 O 0.59004(11) 0.36589(10) 0.86058(9) 0.0242(2) Uani 1 1 d . . . . .
H7 H 0.607(3) 0.399(2) 0.948(2) 0.055(5) Uiso 1 1 d . . . . .
O8 O 0.18352(12) 0.37599(10) 0.44821(8) 0.0232(2) Uani 1 1 d . . . . .
H8 H 0.088(3) 0.407(2) 0.415(2) 0.048(5) Uiso 1 1 d . . . . .
O9 O 0.21796(12) 1.06245(10) 0.78484(9) 0.0238(2) Uani 1 1 d . . . . .
H9 H 0.167(2) 1.128(2) 0.8315(17) 0.036(4) Uiso 1 1 d . . . . .
O10 O -0.05827(11) 0.70722(10) 1.06550(9) 0.0239(2) Uani 1 1 d . . . . .
H10 H -0.078(3) 0.603(3) 1.081(2) 0.053(5) Uiso 1 1 d . . . . .
B1 B 0.22551(17) 0.62743(14) 0.78689(13) 0.0172(3) Uani 1 1 d . . . . .
B2 B 0.46210(17) 0.44464(15) 0.78967(13) 0.0193(3) Uani 1 1 d . . . . .
B3 B 0.24297(17) 0.43765(14) 0.58222(13) 0.0182(3) Uani 1 1 d . . . . .
B4 B 0.19317(17) 0.91337(15) 0.82721(13) 0.0184(3) Uani 1 1 d . . . . .
B5 B 0.04372(17) 0.72893(15) 0.96117(13) 0.0189(3) Uani 1 1 d . . . . .
H3 H 0.377(2) -0.134(2) 0.2327(17) 0.031(4) Uiso 1 1 d . . . . .
N1 N 0.22398(14) 0.04283(12) 0.46621(11) 0.0230(2) Uani 1 1 d . . . . .
H1A H 0.219(2) 0.133(2) 0.4253(17) 0.032(4) Uiso 1 1 d . . . . .
H1B H 0.212(2) 0.0402(19) 0.5565(18) 0.033(4) Uiso 1 1 d . . . . .
N2 N 0.33083(15) -0.20118(12) 0.46731(12) 0.0254(2) Uani 1 1 d . . . . .
H2A H 0.399(2) -0.2612(19) 0.4318(17) 0.032(4) Uiso 1 1 d . . . . .
H2B H 0.309(2) -0.2044(19) 0.5531(19) 0.035(4) Uiso 1 1 d . . . . .
N3 N 0.34484(14) -0.05537(12) 0.27720(10) 0.0216(2) Uani 1 1 d . . . . .
N4 N 0.31104(15) 0.08361(12) 0.21153(10) 0.0222(2) Uani 1 1 d . . . . .
H4A H 0.417(2) 0.1322(18) 0.1917(16) 0.029(4) Uiso 1 1 d . . . . .
H4B H 0.235(2) 0.0567(17) 0.1319(17) 0.026(4) Uiso 1 1 d . . . . .
C1 C 0.29979(15) -0.07037(13) 0.40438(12) 0.0196(2) Uani 1 1 d . . . . .

loop_
_atom_site_aniso_label
_atom_site_aniso_U_11
_atom_site_aniso_U_22
_atom_site_aniso_U_33
_atom_site_aniso_U_23
_atom_site_aniso_U_13
_atom_site_aniso_U_12
O1 0.0197(4) 0.0216(4) 0.0162(4) -0.0024(3) -0.0004(3) 0.0069(3)
O2 0.0217(4) 0.0239(4) 0.0160(4) -0.0029(3) 0.0003(3) 0.0100(3)
O3 0.0190(4) 0.0200(4) 0.0157(4) -0.0022(3) -0.0002(3) 0.0060(3)
O4 0.0209(4) 0.0186(4) 0.0169(4) -0.0004(3) 0.0038(3) 0.0048(3)
O5 0.0243(4) 0.0176(4) 0.0202(4) -0.0011(3) 0.0068(3) 0.0051(3)
O6 0.0199(4) 0.0177(4) 0.0175(4) -0.0006(3) 0.0032(3) 0.0046(3)
O7 0.0264(5) 0.0283(5) 0.0173(4) -0.0050(3) -0.0033(3) 0.0134(3)
O8 0.0255(5) 0.0260(4) 0.0174(4) -0.0047(3) -0.0033(3) 0.0126(3)
O9 0.0319(5) 0.0186(4) 0.0238(4) 0.0004(3) 0.0118(4) 0.0066(3)
O10 0.0304(5) 0.0182(4) 0.0260(4) 0.0010(3) 0.0124(4) 0.0060(3)
B1 0.0189(6) 0.0179(6) 0.0145(6) -0.0010(5) 0.0007(5) 0.0051(5)
B2 0.0186(6) 0.0219(6) 0.0166(6) -0.0019(5) 0.0014(5) 0.0038(5)
B3 0.0203(6) 0.0176(6) 0.0165(6) 0.0005(5) 0.0015(5) 0.0043(5)
B4 0.0175(6) 0.0199(6) 0.0169(6) -0.0012(5) 0.0000(4) 0.0032(5)
B5 0.0179(6) 0.0204(6) 0.0182(6) 0.0005(5) 0.0003(5) 0.0057(5)
N1 0.0281(6) 0.0229(5) 0.0197(5) 0.0005(4) 0.0070(4) 0.0081(4)
N2 0.0346(6) 0.0240(5) 0.0215(5) 0.0025(4) 0.0111(4) 0.0114(4)
N3 0.0267(5) 0.0212(5) 0.0181(5) -0.0004(4) 0.0048(4) 0.0080(4)
N4 0.0247(5) 0.0224(5) 0.0193(5) 0.0020(4) 0.0013(4) 0.0048(4)
C1 0.0167(5) 0.0214(6) 0.0195(5) -0.0017(4) 0.0014(4) 0.0021(4)

loop_
_atom_type_symbol
_atom_type_description
_atom_type_scat_dispersion_real
_atom_type_scat_dispersion_imag
_atom_type_scat_source
C C 0.0181 0.0091 'International Tables Vol C Tables 4.2.6.8 and 6.1.1.4'
H H 0.0000 0.0000 'International Tables Vol C Tables 4.2.6.8 and 6.1.1.4'
B B 0.0090 0.0039 'International Tables Vol C Tables 4.2.6.8 and 6.1.1.4'
N N 0.0311 0.0180 'International Tables Vol C Tables 4.2.6.8 and 6.1.1.4'
O O 0.0492 0.0322 'International Tables Vol C Tables 4.2.6.8 and 6.1.1.4'

loop_
_geom_angle_atom_site_label_1
_geom_angle_atom_site_label_2
_geom_angle_atom_site_label_3
_geom_angle
_geom_angle_site_symmetry_1
_geom_angle_site_symmetry_3
_geom_angle_publ_flag
B2 O1 B1 122.82(9) . . ?
B3 O2 B2 118.62(9) . . ?
B3 O3 B1 123.66(9) . . ?
B4 O4 B1 122.43(9) . . ?
B4 O5 B5 119.54(9) . . ?
B5 O6 B1 122.92(9) . . ?
B2 O7 H7 109.5(13) . . ?
B3 O8 H8 112.1(13) . . ?
B4 O9 H9 112.2(11) . . ?
B5 O10 H10 111.3(12) . . ?
O3 B1 O1 110.87(9) . . ?
O3 B1 O4 107.94(9) . . ?
O3 B1 O6 109.11(9) . . ?
O4 B1 O1 110.42(9) . . ?
O6 B1 O1 106.87(9) . . ?
O6 B1 O4 111.65(9) . . ?
O1 B2 O2 121.08(10) . . ?
O1 B2 O7 122.56(10) . . ?
O7 B2 O2 116.34(10) . . ?
O3 B3 O2 120.33(10) . . ?
O8 B3 O2 117.11(10) . . ?
O8 B3 O3 122.56(11) . . ?
O4 B4 O5 120.97(10) . . ?
O4 B4 O9 118.87(10) . . ?
O9 B4 O5 120.16(10) . . ?
O6 B5 O5 120.49(10) . . ?
O6 B5 O10 122.61(11) . . ?
O10 B5 O5 116.90(10) . . ?
H1A N1 H1B 120.2(15) . . ?
C1 N1 H1A 117.5(10) . . ?
C1 N1 H1B 119.5(10) . . ?
H2A N2 H2B 123.0(15) . . ?
C1 N2 H2A 117.1(10) . . ?
C1 N2 H2B 117.1(11) . . ?
N4 N3 H3 121.3(11) . . ?
C1 N3 H3 119.6(11) . . ?
C1 N3 N4 118.42(10) . . ?
N3 N4 H4A 109.0(10) . . ?
N3 N4 H4B 108.7(9) . . ?
H4A N4 H4B 109.0(13) . . ?
N1 C1 N2 120.82(11) . . ?
N1 C1 N3 120.23(11) . . ?
N3 C1 N2 118.95(10) . . ?

loop_
_geom_bond_atom_site_label_1
_geom_bond_atom_site_label_2
_geom_bond_distance
_geom_bond_site_symmetry_2
_geom_bond_publ_flag
O1 B1 1.4723(14) . ?
O1 B2 1.3554(15) . ?
O2 B2 1.3889(14) . ?
O2 B3 1.3868(15) . ?
O3 B1 1.4678(14) . ?
O3 B3 1.3594(15) . ?
O4 B1 1.4722(14) . ?
O4 B4 1.3589(15) . ?
O5 B4 1.3790(15) . ?
O5 B5 1.3827(15) . ?
O6 B1 1.4689(14) . ?
O6 B5 1.3574(15) . ?
O7 H7 0.85(2) . ?
O7 B2 1.3596(16) . ?
O8 H8 0.82(2) . ?
O8 B3 1.3532(15) . ?
O9 H9 0.851(18) . ?
O9 B4 1.3602(15) . ?
O10 H10 0.91(2) . ?
O10 B5 1.3605(15) . ?
N1 H1A 0.887(17) . ?
N1 H1B 0.890(17) . ?
N1 C1 1.3229(15) . ?
N2 H2A 0.851(17) . ?
N2 H2B 0.868(18) . ?
N2 C1 1.3304(16) . ?
N3 H3 0.851(17) . ?
N3 N4 1.4092(14) . ?
N3 C1 1.3304(15) . ?
N4 H4A 0.906(17) . ?
N4 H4B 0.887(16) . ?

loop_
_geom_hbond_atom_site_label_D
_geom_hbond_atom_site_label_H
_geom_hbond_atom_site_label_A
_geom_hbond_distance_DH
_geom_hbond_distance_HA
_geom_hbond_distance_DA
_geom_hbond_angle_DHA
_geom_hbond_site_symmetry_A
_geom_hbond_publ_flag
O7 H7 O1 0.85(2) 1.94(2) 2.7763(11) 167.7(19) 2_667 yes
O8 H8 O3 0.82(2) 1.92(2) 2.7400(12) 173.6(18) 2_566 yes
O9 H9 O10 0.851(18) 1.979(18) 2.8294(12) 175.9(16) 2_577 yes
O10 H10 O6 0.91(2) 1.83(2) 2.7334(11) 174.2(18) 2_567 yes
N3 H3 O7 0.851(17) 2.164(18) 2.9978(13) 166.6(14) 2_656 yes
N1 H1A O8 0.887(17) 2.116(17) 2.8984(14) 146.7(14) . yes
N1 H1B O9 0.890(17) 2.192(18) 3.0752(13) 171.4(14) 1_545 yes
N2 H2A O2 0.851(17) 2.152(18) 2.9988(13) 173.4(15) 2_656 yes
N2 H2B O4 0.868(18) 2.084(18) 2.9522(13) 177.6(16) 1_545 yes
N4 H4A O4 0.906(17) 2.348(17) 3.1816(13) 153.0(13) 2_666 yes
N4 H4B O5 0.887(16) 2.345(16) 3.1676(13) 154.3(13) 1_544 yes

loop_
_geom_torsion_atom_site_label_1
_geom_torsion_atom_site_label_2
_geom_torsion_atom_site_label_3
_geom_torsion_atom_site_label_4
_geom_torsion
_geom_torsion_site_symmetry_1
_geom_torsion_site_symmetry_2
_geom_torsion_site_symmetry_3
_geom_torsion_site_symmetry_4
_geom_torsion_publ_flag
B1 O1 B2 O2 12.76(17) . . . . ?
B1 O1 B2 O7 -165.67(11) . . . . ?
B1 O3 B3 O2 11.49(16) . . . . ?
B1 O3 B3 O8 -169.51(10) . . . . ?
B1 O4 B4 O5 9.53(16) . . . . ?
B1 O4 B4 O9 -171.32(10) . . . . ?
B1 O6 B5 O5 10.16(16) . . . . ?
B1 O6 B5 O10 -169.95(10) . . . . ?
B2 O1 B1 O3 1.06(14) . . . . ?
B2 O1 B1 O4 -118.52(11) . . . . ?
B2 O1 B1 O6 119.86(10) . . . . ?
B2 O2 B3 O3 3.18(16) . . . . ?
B2 O2 B3 O8 -175.87(10) . . . . ?
B3 O2 B2 O1 -15.14(16) . . . . ?
B3 O2 B2 O7 163.38(10) . . . . ?
B3 O3 B1 O1 -13.17(14) . . . . ?
B3 O3 B1 O4 107.89(11) . . . . ?
B3 O3 B1 O6 -130.61(10) . . . . ?
B4 O4 B1 O1 -115.99(11) . . . . ?
B4 O4 B1 O3 122.68(10) . . . . ?
B4 O4 B1 O6 2.76(14) . . . . ?
B4 O5 B5 O6 3.04(16) . . . . ?
B4 O5 B5 O10 -176.86(9) . . . . ?
B5 O5 B4 O4 -12.83(16) . . . . ?
B5 O5 B4 O9 168.03(10) . . . . ?
B5 O6 B1 O1 108.27(11) . . . . ?
B5 O6 B1 O3 -131.80(10) . . . . ?
B5 O6 B1 O4 -12.58(14) . . . . ?
N4 N3 C1 N1 0.47(16) . . . . ?
N4 N3 C1 N2 179.91(10) . . . . ?
